data_7219007
loop_
_publ_author_name
'Fu, Lei'
'Feng, Xian'
'Zhang, Juan-Juan'
'Hu, Jun-Die'
'Xun, Zhan'
'Wang, Jian-Jun'
'Huang, Zhi-Bin'
'Shi, Da-Qing'

_publ_section_title
;
 Highly efficient construction of a bridged pentacyclic skeleton via a
 six-component domino reaction under microwave irradiation
;
_journal_issue 3
_journal_name_full 'Green Chem.'
_journal_page_first 1535
_journal_paper_doi 10.1039/C4GC01832J
_journal_volume 17
_journal_year 2015
_chemical_formula_sum 'C31 H33 N5 O2'
_chemical_formula_weight 507.62
_chemical_name_systematic
; 
 ? 
;
_space_group_IT_number 14
_symmetry_cell_setting monoclinic
_symmetry_space_group_name_Hall '-P 2ybc'
_symmetry_space_group_name_H-M 'P 1 21/c 1'
_atom_sites_solution_hydrogens geom
_atom_sites_solution_primary direct
_atom_sites_solution_secondary difmap
_audit_creation_method SHELXL-97
_audit_update_record
;
2014-09-19 deposited with the CCDC.
2014-12-03 downloaded from the CCDC.
;
_cell_angle_alpha 90.00
_cell_angle_beta 106.496(2)
_cell_angle_gamma 90.00
_cell_formula_units_Z 8
_cell_length_a 18.6242(19)
_cell_length_b 10.3311(7)
_cell_length_c 29.295(3)
_cell_measurement_reflns_used 2858
_cell_measurement_temperature 298(2)
_cell_measurement_theta_max 20.588
_cell_measurement_theta_min 2.8
_cell_volume 5404.6(9)
_computing_cell_refinement 'Bruker SMART'
_computing_data_collection 'Bruker SMART'
_computing_data_reduction 'Bruker SAINT'
_computing_molecular_graphics 'Bruker SHELXTL'
_computing_publication_material 'Bruker SHELXTL'
_computing_structure_refinement 'SHELXL-97 (Sheldrick, 1997)'
_computing_structure_solution 'SHELXS-97 (Sheldrick, 1990)'
_diffrn_ambient_temperature 298(2)
_diffrn_measured_fraction_theta_full 0.998
_diffrn_measured_fraction_theta_max 0.998
_diffrn_measurement_device_type 'CCD area detector'
_diffrn_measurement_method 'phi and omega scans'
_diffrn_radiation_monochromator graphite
_diffrn_radiation_source 'fine-focus sealed tube'
_diffrn_radiation_type MoK\a
_diffrn_radiation_wavelength 0.71073
_diffrn_reflns_av_R_equivalents 0.0821
_diffrn_reflns_av_sigmaI/netI 0.2097
_diffrn_reflns_limit_h_max 22
_diffrn_reflns_limit_h_min -21
_diffrn_reflns_limit_k_max 7
_diffrn_reflns_limit_k_min -12
_diffrn_reflns_limit_l_max 31
_diffrn_reflns_limit_l_min -34
_diffrn_reflns_number 24701
_diffrn_reflns_theta_full 25.02
_diffrn_reflns_theta_max 25.02
_diffrn_reflns_theta_min 2.80
_exptl_absorpt_coefficient_mu 0.080
_exptl_absorpt_correction_T_max 0.9718
_exptl_absorpt_correction_T_min 0.9649
_exptl_absorpt_correction_type multi-scan
_exptl_absorpt_process_details sadabs
_exptl_crystal_colour colorless
_exptl_crystal_density_diffrn 1.248
_exptl_crystal_density_method 'not measured'
_exptl_crystal_description block
_exptl_crystal_F_000 2160
_exptl_crystal_size_max 0.45
_exptl_crystal_size_mid 0.40
_exptl_crystal_size_min 0.36
_refine_diff_density_max 0.337
_refine_diff_density_min -0.225
_refine_diff_density_rms 0.049
_refine_ls_extinction_coef 0.0024(8)
_refine_ls_extinction_expression Fc^*^=kFc[1+0.001xFc^2^\l^3^/sin(2\q)]^-1/4^
_refine_ls_extinction_method SHELXL
_refine_ls_goodness_of_fit_ref 1.064
_refine_ls_hydrogen_treatment mixed
_refine_ls_matrix_type full
_refine_ls_number_parameters 692
_refine_ls_number_reflns 9517
_refine_ls_number_restraints 0
_refine_ls_restrained_S_all 1.064
_refine_ls_R_factor_all 0.1669
_refine_ls_R_factor_gt 0.0641
_refine_ls_shift/su_max 0.000
_refine_ls_shift/su_mean 0.000
_refine_ls_structure_factor_coef Fsqd
_refine_ls_weighting_details 'calc w=1/[\s^2^(Fo^2^)+(0.0000P)^2^+0.0000P] where P=(Fo^2^+2Fc^2^)/3'
_refine_ls_weighting_scheme calc
_refine_ls_wR_factor_gt 0.1687
_refine_ls_wR_factor_ref 0.2661
_reflns_number_gt 4168
_reflns_number_total 9517
_reflns_threshold_expression >2sigma(I)
_cod_data_source_file c4gc01832j2.cif
_cod_data_source_block 130605c
_cod_depositor_comments
;
The following automatic conversions were performed:

'_symmetry_cell_setting' value 'Monoclinic' changed to 'monoclinic'
according to
/usr/data/users/saulius/crontab/automatic-downloads/rss-feeds/RSC/lib/dictionaries/cif_core.dic
dictionary named 'cif_core.dic' version 2.4.2 from 2011-04-26.

Automatic conversion script
Id: cif_fix_values 2935 2014-11-11 08:27:57Z andrius 

 Adding full bibliography for 7219006--7219007.cif.
;
_cod_original_cell_volume 5404.6(8)
_cod_original_sg_symbol_H-M P2(1)/c
_cod_database_code 7219007

loop_
_symmetry_equiv_pos_as_xyz
'x, y, z'
'-x, y+1/2, -z+1/2'
'-x, -y, -z'
'x, -y-1/2, z-1/2'

loop_
_atom_site_label
_atom_site_type_symbol
_atom_site_fract_x
_atom_site_fract_y
_atom_site_fract_z
_atom_site_U_iso_or_equiv
_atom_site_adp_type
_atom_site_occupancy
_atom_site_symmetry_multiplicity
_atom_site_calc_flag
_atom_site_refinement_flags
N1 N 0.80822(19) 0.7252(3) 0.75038(12) 0.0398(9) Uani 1 1 d .
N2 N 0.7415(2) 0.7133(4) 0.80817(12) 0.0468(10) Uani 1 1 d .
N3 N 0.7866(2) 0.9201(4) 0.78881(13) 0.0479(10) Uani 1 1 d .
N4 N 0.8241(3) 0.4286(5) 0.63580(15) 0.0721(14) Uani 1 1 d .
N5 N 0.7399(3) 0.3989(5) 0.84626(16) 0.0788(15) Uani 1 1 d .
N6 N 0.6614(2) 0.4631(3) 0.49735(11) 0.0391(9) Uani 1 1 d .
N7 N 0.7440(2) 0.4865(4) 0.44957(13) 0.0481(10) Uani 1 1 d .
N8 N 0.6524(2) 0.3128(4) 0.43338(12) 0.0461(10) Uani 1 1 d .
N9 N 0.6859(2) 0.5971(4) 0.64849(14) 0.0603(12) Uani 1 1 d .
N10 N 0.8285(3) 0.7850(5) 0.46976(17) 0.0832(15) Uani 1 1 d .
O1 O 0.86784(18) 0.7259(3) 0.69308(10) 0.0522(9) Uani 1 1 d .
O2 O 1.07579(18) 0.5333(4) 0.80638(11) 0.0625(10) Uani 1 1 d .
O3 O 0.58265(18) 0.4485(3) 0.54342(11) 0.0543(9) Uani 1 1 d .
O4 O 0.47364(18) 0.8544(3) 0.48396(11) 0.0538(9) Uani 1 1 d .
C1 C 0.8430(2) 0.6652(5) 0.72060(15) 0.0419(11) Uani 1 1 d .
C2 C 0.8502(2) 0.5165(4) 0.72258(14) 0.0402(11) Uani 1 1 d .
C3 C 0.7970(3) 0.4521(5) 0.74741(15) 0.0467(12) Uani 1 1 d .
H3 H 0.7455 0.4701 0.7285 0.056 Uiso 1 1 calc R
C4 C 0.8116(3) 0.5250(5) 0.79562(15) 0.0432(12) Uani 1 1 d .
C5 C 0.7818(2) 0.6618(4) 0.78461(15) 0.0401(11) Uani 1 1 d .
C6 C 0.9318(3) 0.4784(5) 0.75060(15) 0.0458(12) Uani 1 1 d .
H6 H 0.9670 0.5195 0.7357 0.055 Uiso 1 1 calc R
C7 C 0.9472(2) 0.5253(4) 0.80088(14) 0.0391(11) Uani 1 1 d .
C8 C 1.0270(3) 0.5485(5) 0.82668(15) 0.0467(12) Uani 1 1 d .
C9 C 1.0452(3) 0.5984(6) 0.87651(16) 0.0597(14) Uani 1 1 d .
H9A H 1.0448 0.6922 0.8756 0.072 Uiso 1 1 calc R
H9B H 1.0955 0.5711 0.8936 0.072 Uiso 1 1 calc R
C10 C 0.9911(3) 0.5526(6) 0.90409(16) 0.0561(14) Uani 1 1 d .
C11 C 0.9117(3) 0.5841(5) 0.87407(15) 0.0518(13) Uani 1 1 d .
H11A H 0.8764 0.5440 0.8885 0.062 Uiso 1 1 calc R
H11B H 0.9043 0.6770 0.8744 0.062 Uiso 1 1 calc R
C12 C 0.8948(2) 0.5399(4) 0.82383(15) 0.0406(11) Uani 1 1 d .
C13 C 0.8079(3) 0.3059(5) 0.74996(18) 0.0642(15) Uani 1 1 d .
H13A H 0.7770 0.2698 0.7685 0.077 Uiso 1 1 calc R
H13B H 0.7899 0.2709 0.7180 0.077 Uiso 1 1 calc R
C14 C 0.8877(3) 0.2612(5) 0.7715(2) 0.0669(16) Uani 1 1 d .
H14A H 0.9021 0.2766 0.8056 0.080 Uiso 1 1 calc R
H14B H 0.8908 0.1688 0.7664 0.080 Uiso 1 1 calc R
C15 C 0.9414(3) 0.3307(5) 0.75001(18) 0.0617(15) Uani 1 1 d .
H15A H 0.9333 0.3020 0.7174 0.074 Uiso 1 1 calc R
H15B H 0.9924 0.3085 0.7677 0.074 Uiso 1 1 calc R
C16 C 0.7947(3) 0.8688(4) 0.74455(15) 0.0458(12) Uani 1 1 d .
H16 H 0.8378 0.9099 0.7375 0.055 Uiso 1 1 calc R
C17 C 0.7242(3) 0.8969(5) 0.70409(17) 0.0622(15) Uani 1 1 d .
H17A H 0.7183 0.9898 0.6998 0.075 Uiso 1 1 calc R
H17B H 0.7298 0.8602 0.6748 0.075 Uiso 1 1 calc R
C18 C 0.6552(3) 0.8414(6) 0.71382(19) 0.0728(17) Uani 1 1 d .
H18A H 0.6111 0.8734 0.6902 0.087 Uiso 1 1 calc R
H18B H 0.6559 0.7479 0.7111 0.087 Uiso 1 1 calc R
C19 C 0.6513(3) 0.8778(6) 0.76267(19) 0.0658(15) Uani 1 1 d .
H19A H 0.6117 0.8286 0.7701 0.079 Uiso 1 1 calc R
H19B H 0.6388 0.9689 0.7630 0.079 Uiso 1 1 calc R
C20 C 0.7251(3) 0.8522(5) 0.80062(17) 0.0519(13) Uani 1 1 d .
H20 H 0.7207 0.8881 0.8307 0.062 Uiso 1 1 calc R
C21 C 0.8527(3) 0.9409(5) 0.82671(16) 0.0490(13) Uani 1 1 d .
C22 C 0.9230(3) 0.9313(6) 0.82193(19) 0.0704(17) Uani 1 1 d .
H22 H 0.9294 0.9017 0.7934 0.084 Uiso 1 1 calc R
C23 C 0.9851(3) 0.9645(6) 0.8586(2) 0.0778(18) Uani 1 1 d .
H23 H 1.0322 0.9577 0.8537 0.093 Uiso 1 1 calc R
C24 C 0.9804(3) 1.0064(6) 0.90138(19) 0.0715(17) Uani 1 1 d .
C25 C 0.9109(4) 1.0096(9) 0.9067(2) 0.121(3) Uani 1 1 d .
H25 H 0.9050 1.0330 0.9361 0.145 Uiso 1 1 calc R
C26 C 0.8486(4) 0.9795(8) 0.8702(2) 0.115(3) Uani 1 1 d .
H26 H 0.8018 0.9858 0.8755 0.138 Uiso 1 1 calc R
C27 C 1.0488(4) 1.0425(7) 0.9415(2) 0.103(2) Uani 1 1 d .
H27A H 1.0349 1.1032 0.9622 0.154 Uiso 1 1 calc R
H27B H 1.0857 1.0809 0.9284 0.154 Uiso 1 1 calc R
H27C H 1.0693 0.9662 0.9591 0.154 Uiso 1 1 calc R
C28 C 0.8350(3) 0.4689(5) 0.67315(18) 0.0502(13) Uani 1 1 d .
C29 C 0.7700(3) 0.4584(5) 0.82500(17) 0.0533(13) Uani 1 1 d .
C30 C 1.0002(3) 0.4085(6) 0.91379(19) 0.0798(18) Uani 1 1 d .
H30A H 0.9638 0.3799 0.9291 0.120 Uiso 1 1 calc R
H30B H 1.0496 0.3914 0.9341 0.120 Uiso 1 1 calc R
H30C H 0.9930 0.3629 0.8843 0.120 Uiso 1 1 calc R
C31 C 1.0075(3) 0.6287(6) 0.95090(16) 0.0746(18) Uani 1 1 d .
H31A H 0.9711 0.6068 0.9672 0.112 Uiso 1 1 calc R
H31B H 1.0051 0.7198 0.9442 0.112 Uiso 1 1 calc R
H31C H 1.0567 0.6071 0.9706 0.112 Uiso 1 1 calc R
C32 C 0.6315(2) 0.5083(4) 0.53213(15) 0.0382(11) Uani 1 1 d .
C33 C 0.6624(2) 0.6349(4) 0.55707(14) 0.0379(11) Uani 1 1 d .
C34 C 0.7358(2) 0.6758(4) 0.54720(15) 0.0419(11) Uani 1 1 d .
H34 H 0.7731 0.6081 0.5598 0.050 Uiso 1 1 calc R
C35 C 0.7175(2) 0.6737(4) 0.49199(14) 0.0383(11) Uani 1 1 d .
C36 C 0.7094(2) 0.5319(4) 0.47773(15) 0.0412(11) Uani 1 1 d .
C37 C 0.6044(3) 0.7450(4) 0.54090(14) 0.0427(12) Uani 1 1 d .
H37 H 0.5572 0.7199 0.5469 0.051 Uiso 1 1 calc R
C38 C 0.5921(2) 0.7648(4) 0.48832(14) 0.0378(11) Uani 1 1 d .
C39 C 0.5176(3) 0.8205(4) 0.46262(15) 0.0405(11) Uani 1 1 d .
C40 C 0.5000(3) 0.8286(5) 0.40961(15) 0.0534(13) Uani 1 1 d .
H40A H 0.4615 0.8935 0.3980 0.064 Uiso 1 1 calc R
H40B H 0.4799 0.7460 0.3960 0.064 Uiso 1 1 calc R
C41 C 0.5681(3) 0.8627(5) 0.39243(15) 0.0532(13) Uani 1 1 d .
C42 C 0.6299(3) 0.7655(5) 0.41346(15) 0.0494(13) Uani 1 1 d .
H42A H 0.6172 0.6840 0.3967 0.059 Uiso 1 1 calc R
H42B H 0.6760 0.7964 0.4082 0.059 Uiso 1 1 calc R
C43 C 0.6431(2) 0.7416(4) 0.46553(14) 0.0385(11) Uani 1 1 d .
C44 C 0.7655(3) 0.8015(5) 0.57243(17) 0.0550(13) Uani 1 1 d .
H44A H 0.7813 0.7860 0.6065 0.066 Uiso 1 1 calc R
H44B H 0.8092 0.8280 0.5630 0.066 Uiso 1 1 calc R
C45 C 0.7091(3) 0.9108(5) 0.56192(18) 0.0652(15) Uani 1 1 d .
H45A H 0.7019 0.9403 0.5295 0.078 Uiso 1 1 calc R
H45B H 0.7286 0.9827 0.5831 0.078 Uiso 1 1 calc R
C46 C 0.6337(3) 0.8700(5) 0.56809(16) 0.0568(14) Uani 1 1 d .
H46A H 0.5976 0.9388 0.5567 0.068 Uiso 1 1 calc R
H46B H 0.6389 0.8571 0.6017 0.068 Uiso 1 1 calc R
C47 C 0.6427(3) 0.3263(4) 0.48004(15) 0.0437(12) Uani 1 1 d .
H47 H 0.5905 0.3076 0.4786 0.052 Uiso 1 1 calc R
C48 C 0.6936(3) 0.2349(5) 0.51495(17) 0.0574(14) Uani 1 1 d .
H48A H 0.6793 0.1463 0.5057 0.069 Uiso 1 1 calc R
H48B H 0.6875 0.2487 0.5464 0.069 Uiso 1 1 calc R
C49 C 0.7751(3) 0.2546(6) 0.51693(19) 0.0697(16) Uani 1 1 d .
H49A H 0.8049 0.1846 0.5349 0.084 Uiso 1 1 calc R
H49B H 0.7929 0.3352 0.5332 0.084 Uiso 1 1 calc R
C50 C 0.7847(3) 0.2583(6) 0.46672(18) 0.0675(16) Uani 1 1 d .
H50A H 0.8351 0.2861 0.4685 0.081 Uiso 1 1 calc R
H50B H 0.7777 0.1720 0.4531 0.081 Uiso 1 1 calc R
C51 C 0.7288(3) 0.3501(5) 0.43484(17) 0.0537(13) Uani 1 1 d .
H51 H 0.7336 0.3417 0.4025 0.064 Uiso 1 1 calc R
C52 C 0.5950(3) 0.3630(4) 0.39412(16) 0.0435(11) Uani 1 1 d .
C53 C 0.5371(3) 0.4406(5) 0.39900(16) 0.0471(12) Uani 1 1 d .
H53 H 0.5345 0.4620 0.4293 0.056 Uiso 1 1 calc R
C54 C 0.4830(3) 0.4873(5) 0.35951(17) 0.0509(13) Uani 1 1 d .
H54 H 0.4439 0.5374 0.3638 0.061 Uiso 1 1 calc R
C55 C 0.4863(3) 0.4604(5) 0.31410(16) 0.0508(13) Uani 1 1 d .
C56 C 0.5434(3) 0.3799(5) 0.30946(18) 0.0602(15) Uani 1 1 d .
H56 H 0.5458 0.3582 0.2791 0.072 Uiso 1 1 calc R
C57 C 0.5962(3) 0.3313(5) 0.34809(17) 0.0576(14) Uani 1 1 d .
H57 H 0.6333 0.2766 0.3436 0.069 Uiso 1 1 calc R
C58 C 0.4285(3) 0.5170(6) 0.27139(17) 0.0779(18) Uani 1 1 d .
H58A H 0.3934 0.4509 0.2565 0.117 Uiso 1 1 calc R
H58B H 0.4531 0.5494 0.2490 0.117 Uiso 1 1 calc R
H58C H 0.4025 0.5863 0.2816 0.117 Uiso 1 1 calc R
C59 C 0.6752(2) 0.6111(4) 0.60852(17) 0.0437(12) Uani 1 1 d .
C60 C 0.7803(3) 0.7331(5) 0.47836(17) 0.0538(13) Uani 1 1 d .
C61 C 0.5927(4) 0.9999(5) 0.4083(2) 0.0777(18) Uani 1 1 d .
H61A H 0.6065 1.0046 0.4424 0.116 Uiso 1 1 calc R
H61B H 0.5523 1.0589 0.3952 0.116 Uiso 1 1 calc R
H61C H 0.6350 1.0229 0.3974 0.116 Uiso 1 1 calc R
C62 C 0.5468(4) 0.8550(6) 0.33781(16) 0.0831(19) Uani 1 1 d .
H62A H 0.5074 0.9156 0.3244 0.125 Uiso 1 1 calc R
H62B H 0.5301 0.7690 0.3277 0.125 Uiso 1 1 calc R
H62C H 0.5897 0.8757 0.3272 0.125 Uiso 1 1 calc R

loop_
_atom_site_aniso_label
_atom_site_aniso_U_11
_atom_site_aniso_U_22
_atom_site_aniso_U_33
_atom_site_aniso_U_23
_atom_site_aniso_U_13
_atom_site_aniso_U_12
N1 0.043(2) 0.040(2) 0.041(2) 0.0041(17) 0.0191(18) 0.0048(19)
N2 0.039(2) 0.054(3) 0.052(2) 0.002(2) 0.0200(19) 0.005(2)
N3 0.052(3) 0.048(3) 0.049(2) -0.0049(19) 0.022(2) 0.000(2)
N4 0.073(3) 0.090(4) 0.051(3) -0.020(3) 0.013(2) 0.004(3)
N5 0.086(4) 0.081(4) 0.081(3) 0.019(3) 0.041(3) -0.015(3)
N6 0.045(2) 0.038(2) 0.040(2) -0.0005(17) 0.0209(18) -0.0019(19)
N7 0.046(2) 0.049(3) 0.056(2) 0.002(2) 0.026(2) 0.004(2)
N8 0.049(2) 0.048(3) 0.046(2) -0.0025(19) 0.0212(19) 0.005(2)
N9 0.061(3) 0.073(3) 0.044(3) 0.006(2) 0.011(2) 0.001(2)
N10 0.068(3) 0.095(4) 0.094(4) 0.015(3) 0.035(3) -0.020(3)
O1 0.061(2) 0.057(2) 0.0447(18) 0.0045(16) 0.0260(17) -0.0030(18)
O2 0.048(2) 0.081(3) 0.064(2) 0.0025(19) 0.0249(18) 0.0050(19)
O3 0.056(2) 0.056(2) 0.061(2) -0.0060(17) 0.0335(17) -0.0135(19)
O4 0.049(2) 0.056(2) 0.057(2) 0.0066(17) 0.0157(16) 0.0140(18)
C1 0.043(3) 0.048(3) 0.036(2) 0.002(2) 0.013(2) 0.000(2)
C2 0.042(3) 0.041(3) 0.040(3) -0.001(2) 0.014(2) 0.003(2)
C3 0.044(3) 0.048(3) 0.049(3) -0.005(2) 0.014(2) -0.002(2)
C4 0.044(3) 0.047(3) 0.043(3) 0.008(2) 0.018(2) 0.003(2)
C5 0.034(3) 0.045(3) 0.042(3) 0.000(2) 0.013(2) -0.001(2)
C6 0.044(3) 0.055(3) 0.042(3) 0.001(2) 0.018(2) 0.009(2)
C7 0.038(3) 0.041(3) 0.038(2) 0.006(2) 0.010(2) 0.003(2)
C8 0.045(3) 0.053(3) 0.043(3) 0.010(2) 0.014(2) 0.004(3)
C9 0.047(3) 0.082(4) 0.047(3) -0.001(3) 0.009(2) 0.000(3)
C10 0.044(3) 0.076(4) 0.044(3) 0.007(3) 0.005(2) 0.008(3)
C11 0.051(3) 0.065(4) 0.041(3) 0.002(2) 0.017(2) 0.006(3)
C12 0.038(3) 0.042(3) 0.043(3) 0.008(2) 0.014(2) 0.006(2)
C13 0.079(4) 0.049(3) 0.069(3) -0.004(3) 0.029(3) -0.009(3)
C14 0.083(4) 0.041(3) 0.080(4) 0.003(3) 0.027(3) 0.008(3)
C15 0.076(4) 0.054(4) 0.058(3) 0.001(3) 0.023(3) 0.019(3)
C16 0.056(3) 0.038(3) 0.048(3) 0.001(2) 0.023(2) 0.002(2)
C17 0.071(4) 0.058(4) 0.053(3) 0.001(3) 0.010(3) 0.018(3)
C18 0.057(4) 0.078(4) 0.077(4) 0.008(3) 0.010(3) 0.016(3)
C19 0.048(3) 0.062(4) 0.088(4) 0.003(3) 0.022(3) 0.013(3)
C20 0.048(3) 0.052(3) 0.062(3) -0.002(3) 0.025(3) 0.005(3)
C21 0.058(3) 0.049(3) 0.045(3) -0.002(2) 0.024(3) 0.004(3)
C22 0.055(4) 0.105(5) 0.056(3) -0.013(3) 0.024(3) -0.005(3)
C23 0.061(4) 0.108(5) 0.069(4) -0.005(4) 0.026(3) -0.010(4)
C24 0.066(4) 0.084(5) 0.060(4) -0.020(3) 0.012(3) -0.006(3)
C25 0.087(5) 0.208(10) 0.067(4) -0.060(5) 0.022(4) 0.000(6)
C26 0.065(4) 0.207(9) 0.077(4) -0.065(5) 0.028(4) -0.002(5)
C27 0.087(5) 0.133(7) 0.073(4) -0.018(4) -0.002(4) -0.007(5)
C28 0.046(3) 0.052(3) 0.052(3) -0.003(3) 0.014(2) 0.007(3)
C29 0.051(3) 0.050(3) 0.061(3) 0.011(3) 0.018(3) -0.002(3)
C30 0.082(4) 0.086(5) 0.064(4) 0.028(3) 0.010(3) 0.020(4)
C31 0.067(4) 0.111(5) 0.042(3) -0.012(3) 0.008(3) 0.001(4)
C32 0.038(3) 0.037(3) 0.041(3) 0.003(2) 0.014(2) 0.003(2)
C33 0.041(3) 0.037(3) 0.035(2) 0.003(2) 0.010(2) 0.001(2)
C34 0.040(3) 0.038(3) 0.049(3) 0.004(2) 0.013(2) -0.001(2)
C35 0.040(3) 0.036(3) 0.043(3) 0.004(2) 0.017(2) -0.003(2)
C36 0.038(3) 0.042(3) 0.047(3) 0.003(2) 0.018(2) -0.003(2)
C37 0.046(3) 0.042(3) 0.039(3) 0.007(2) 0.012(2) 0.011(2)
C38 0.045(3) 0.033(3) 0.035(2) 0.0040(19) 0.010(2) 0.004(2)
C39 0.043(3) 0.035(3) 0.042(3) -0.001(2) 0.011(2) -0.002(2)
C40 0.057(3) 0.053(3) 0.045(3) 0.002(2) 0.006(2) 0.010(3)
C41 0.069(4) 0.049(3) 0.041(3) 0.007(2) 0.014(2) 0.002(3)
C42 0.054(3) 0.056(3) 0.040(3) 0.006(2) 0.018(2) -0.004(3)
C43 0.043(3) 0.035(3) 0.040(3) 0.006(2) 0.016(2) -0.001(2)
C44 0.056(3) 0.052(3) 0.052(3) -0.002(3) 0.007(2) -0.011(3)
C45 0.093(4) 0.038(3) 0.056(3) -0.005(3) 0.007(3) -0.010(3)
C46 0.077(4) 0.043(3) 0.045(3) -0.001(2) 0.009(3) 0.013(3)
C47 0.054(3) 0.032(3) 0.048(3) 0.002(2) 0.019(2) 0.000(2)
C48 0.074(4) 0.044(3) 0.054(3) 0.008(2) 0.019(3) 0.012(3)
C49 0.064(4) 0.064(4) 0.076(4) 0.007(3) 0.012(3) 0.018(3)
C50 0.055(3) 0.069(4) 0.078(4) 0.003(3) 0.018(3) 0.025(3)
C51 0.051(3) 0.053(3) 0.063(3) -0.004(3) 0.027(3) 0.010(3)
C52 0.048(3) 0.040(3) 0.047(3) 0.000(2) 0.021(2) 0.004(2)
C53 0.050(3) 0.049(3) 0.047(3) -0.007(2) 0.022(2) -0.001(3)
C54 0.046(3) 0.053(3) 0.055(3) -0.005(3) 0.017(3) -0.001(3)
C55 0.054(3) 0.051(3) 0.047(3) 0.000(2) 0.014(2) -0.005(3)
C56 0.075(4) 0.067(4) 0.043(3) -0.008(3) 0.024(3) -0.005(3)
C57 0.074(4) 0.053(3) 0.052(3) -0.010(3) 0.027(3) 0.006(3)
C58 0.071(4) 0.100(5) 0.056(3) 0.004(3) 0.007(3) -0.007(4)
C59 0.039(3) 0.043(3) 0.047(3) 0.004(2) 0.010(2) 0.005(2)
C60 0.053(3) 0.054(3) 0.058(3) 0.008(3) 0.020(3) -0.007(3)
C61 0.108(5) 0.044(3) 0.081(4) 0.017(3) 0.027(4) -0.008(3)
C62 0.109(5) 0.094(5) 0.041(3) 0.013(3) 0.013(3) 0.019(4)

loop_
_atom_type_symbol
_atom_type_description
_atom_type_scat_dispersion_real
_atom_type_scat_dispersion_imag
_atom_type_scat_source
C C 0.0033 0.0016 'International Tables Vol C Tables 4.2.6.8 and 6.1.1.4'
H H 0.0000 0.0000 'International Tables Vol C Tables 4.2.6.8 and 6.1.1.4'
O O 0.0106 0.0060 'International Tables Vol C Tables 4.2.6.8 and 6.1.1.4'
N N 0.0061 0.0033 'International Tables Vol C Tables 4.2.6.8 and 6.1.1.4'

loop_
_geom_angle_atom_site_label_1
_geom_angle_atom_site_label_2
_geom_angle_atom_site_label_3
_geom_angle
C1 N1 C5 124.7(4)
C1 N1 C16 117.8(3)
C5 N1 C16 117.5(3)
C5 N2 C20 117.2(4)
C21 N3 C16 117.9(4)
C21 N3 C20 116.7(4)
C16 N3 C20 108.9(4)
C32 N6 C36 125.3(4)
C32 N6 C47 117.6(3)
C36 N6 C47 117.1(3)
C36 N7 C51 116.8(4)
C52 N8 C47 117.6(4)
C52 N8 C51 115.3(4)
C47 N8 C51 109.3(4)
O1 C1 N1 121.8(4)
O1 C1 C2 119.7(4)
N1 C1 C2 118.5(4)
C28 C2 C3 110.5(4)
C28 C2 C1 107.7(3)
C3 C2 C1 112.8(3)
C28 C2 C6 108.6(3)
C3 C2 C6 107.7(4)
C1 C2 C6 109.5(4)
C13 C3 C2 111.0(4)
C13 C3 C4 116.7(4)
C2 C3 C4 104.4(4)
C13 C3 H3 108.1
C2 C3 H3 108.1
C4 C3 H3 108.1
C29 C4 C5 109.6(4)
C29 C4 C12 110.3(4)
C5 C4 C12 105.8(4)
C29 C4 C3 108.5(4)
C5 C4 C3 107.4(3)
C12 C4 C3 115.1(4)
N2 C5 N1 125.1(4)
N2 C5 C4 120.7(4)
N1 C5 C4 114.0(3)
C7 C6 C15 110.0(4)
C7 C6 C2 108.8(3)
C15 C6 C2 110.1(4)
C7 C6 H6 109.3
C15 C6 H6 109.3
C2 C6 H6 109.3
C12 C7 C8 119.5(4)
C12 C7 C6 124.4(4)
C8 C7 C6 116.0(4)
O2 C8 C7 120.3(4)
O2 C8 C9 121.6(4)
C7 C8 C9 118.0(4)
C8 C9 C10 114.1(4)
C8 C9 H9A 108.7
C10 C9 H9A 108.7
C8 C9 H9B 108.7
C10 C9 H9B 108.7
H9A C9 H9B 107.6
C30 C10 C11 110.9(5)
C30 C10 C9 110.3(4)
C11 C10 C9 107.7(4)
C30 C10 C31 110.6(4)
C11 C10 C31 108.7(4)
C9 C10 C31 108.5(4)
C12 C11 C10 113.7(4)
C12 C11 H11A 108.8
C10 C11 H11A 108.8
C12 C11 H11B 108.8
C10 C11 H11B 108.8
H11A C11 H11B 107.7
C7 C12 C11 123.5(4)
C7 C12 C4 118.9(4)
C11 C12 C4 117.3(4)
C14 C13 C3 115.1(4)
C14 C13 H13A 108.5
C3 C13 H13A 108.5
C14 C13 H13B 108.5
C3 C13 H13B 108.5
H13A C13 H13B 107.5
C15 C14 C13 111.8(4)
C15 C14 H14A 109.3
C13 C14 H14A 109.3
C15 C14 H14B 109.3
C13 C14 H14B 109.3
H14A C14 H14B 107.9
C14 C15 C6 112.0(4)
C14 C15 H15A 109.2
C6 C15 H15A 109.2
C14 C15 H15B 109.2
C6 C15 H15B 109.2
H15A C15 H15B 107.9
N3 C16 N1 108.4(3)
N3 C16 C17 109.9(4)
N1 C16 C17 110.8(4)
N3 C16 H16 109.2
N1 C16 H16 109.2
C17 C16 H16 109.2
C18 C17 C16 111.9(4)
C18 C17 H17A 109.2
C16 C17 H17A 109.2
C18 C17 H17B 109.2
C16 C17 H17B 109.2
H17A C17 H17B 107.9
C19 C18 C17 111.1(5)
C19 C18 H18A 109.4
C17 C18 H18A 109.4
C19 C18 H18B 109.4
C17 C18 H18B 109.4
H18A C18 H18B 108.0
C18 C19 C20 111.9(4)
C18 C19 H19A 109.2
C20 C19 H19A 109.2
C18 C19 H19B 109.2
C20 C19 H19B 109.2
H19A C19 H19B 107.9
N3 C20 N2 111.1(4)
N3 C20 C19 110.3(4)
N2 C20 C19 112.6(4)
N3 C20 H20 107.5
N2 C20 H20 107.5
C19 C20 H20 107.5
C26 C21 C22 115.5(5)
C26 C21 N3 120.7(5)
C22 C21 N3 123.7(4)
C21 C22 C23 121.4(5)
C21 C22 H22 119.3
C23 C22 H22 119.3
C24 C23 C22 122.7(5)
C24 C23 H23 118.7
C22 C23 H23 118.7
C25 C24 C23 115.7(6)
C25 C24 C27 121.9(5)
C23 C24 C27 122.3(6)
C24 C25 C26 122.1(6)
C24 C25 H25 119.0
C26 C25 H25 119.0
C21 C26 C25 122.5(6)
C21 C26 H26 118.7
C25 C26 H26 118.7
C24 C27 H27A 109.5
C24 C27 H27B 109.5
H27A C27 H27B 109.5
C24 C27 H27C 109.5
H27A C27 H27C 109.5
H27B C27 H27C 109.5
N4 C28 C2 177.8(5)
N5 C29 C4 174.8(6)
C10 C30 H30A 109.5
C10 C30 H30B 109.5
H30A C30 H30B 109.5
C10 C30 H30C 109.5
H30A C30 H30C 109.5
H30B C30 H30C 109.5
C10 C31 H31A 109.5
C10 C31 H31B 109.5
H31A C31 H31B 109.5
C10 C31 H31C 109.5
H31A C31 H31C 109.5
H31B C31 H31C 109.5
O3 C32 N6 121.3(4)
O3 C32 C33 120.8(4)
N6 C32 C33 117.9(4)
C59 C33 C32 105.9(3)
C59 C33 C34 110.1(3)
C32 C33 C34 112.3(3)
C59 C33 C37 109.3(3)
C32 C33 C37 110.3(4)
C34 C33 C37 108.8(4)
C44 C34 C33 111.3(4)
C44 C34 C35 117.4(4)
C33 C34 C35 104.3(3)
C44 C34 H34 107.8
C33 C34 H34 107.8
C35 C34 H34 107.8
C60 C35 C36 110.6(4)
C60 C35 C43 110.0(3)
C36 C35 C43 107.1(3)
C60 C35 C34 108.6(4)
C36 C35 C34 105.9(3)
C43 C35 C34 114.6(3)
N7 C36 N6 125.7(4)
N7 C36 C35 120.4(4)
N6 C36 C35 113.9(3)
C38 C37 C46 110.2(4)
C38 C37 C33 107.7(3)
C46 C37 C33 110.2(4)
C38 C37 H37 109.6
C46 C37 H37 109.6
C33 C37 H37 109.6
C43 C38 C39 120.7(4)
C43 C38 C37 124.5(4)
C39 C38 C37 114.7(4)
O4 C39 C38 121.2(4)
O4 C39 C40 122.5(4)
C38 C39 C40 116.3(4)
C39 C40 C41 113.3(4)
C39 C40 H40A 108.9
C41 C40 H40A 108.9
C39 C40 H40B 108.9
C41 C40 H40B 108.9
H40A C40 H40B 107.7
C42 C41 C61 111.3(4)
C42 C41 C40 108.5(4)
C61 C41 C40 108.7(4)
C42 C41 C62 109.2(4)
C61 C41 C62 109.4(4)
C40 C41 C62 109.7(4)
C43 C42 C41 114.1(4)
C43 C42 H42A 108.7
C41 C42 H42A 108.7
C43 C42 H42B 108.7
C41 C42 H42B 108.7
H42A C42 H42B 107.6
C38 C43 C42 123.3(4)
C38 C43 C35 119.7(4)
C42 C43 C35 116.7(3)
C45 C44 C34 113.8(4)
C45 C44 H44A 108.8
C34 C44 H44A 108.8
C45 C44 H44B 108.8
C34 C44 H44B 108.8
H44A C44 H44B 107.7
C44 C45 C46 112.3(4)
C44 C45 H45A 109.1
C46 C45 H45A 109.1
C44 C45 H45B 109.1
C46 C45 H45B 109.1
H45A C45 H45B 107.9
C45 C46 C37 112.0(4)
C45 C46 H46A 109.2
C37 C46 H46A 109.2
C45 C46 H46B 109.2
C37 C46 H46B 109.2
H46A C46 H46B 107.9
N8 C47 N6 109.3(3)
N8 C47 C48 111.0(4)
N6 C47 C48 108.5(4)
N8 C47 H47 109.3
N6 C47 H47 109.3
C48 C47 H47 109.3
C47 C48 C49 111.8(4)
C47 C48 H48A 109.3
C49 C48 H48A 109.3
C47 C48 H48B 109.3
C49 C48 H48B 109.3
H48A C48 H48B 107.9
C48 C49 C50 110.8(4)
C48 C49 H49A 109.5
C50 C49 H49A 109.5
C48 C49 H49B 109.5
C50 C49 H49B 109.5
H49A C49 H49B 108.1
C51 C50 C49 111.1(4)
C51 C50 H50A 109.4
C49 C50 H50A 109.4
C51 C50 H50B 109.4
C49 C50 H50B 109.4
H50A C50 H50B 108.0
N8 C51 N7 111.4(4)
N8 C51 C50 110.2(4)
N7 C51 C50 112.0(4)
N8 C51 H51 107.7
N7 C51 H51 107.7
C50 C51 H51 107.7
C53 C52 C57 117.7(4)
C53 C52 N8 123.7(4)
C57 C52 N8 118.6(4)
C52 C53 C54 121.2(4)
C52 C53 H53 119.4
C54 C53 H53 119.4
C55 C54 C53 120.9(5)
C55 C54 H54 119.6
C53 C54 H54 119.6
C54 C55 C56 117.5(5)
C54 C55 C58 120.2(5)
C56 C55 C58 122.3(4)
C57 C56 C55 122.1(4)
C57 C56 H56 119.0
C55 C56 H56 119.0
C56 C57 C52 120.6(5)
C56 C57 H57 119.7
C52 C57 H57 119.7
C55 C58 H58A 109.5
C55 C58 H58B 109.5
H58A C58 H58B 109.5
C55 C58 H58C 109.5
H58A C58 H58C 109.5
H58B C58 H58C 109.5
N9 C59 C33 177.6(5)
N10 C60 C35 175.7(6)
C41 C61 H61A 109.5
C41 C61 H61B 109.5
H61A C61 H61B 109.5
C41 C61 H61C 109.5
H61A C61 H61C 109.5
H61B C61 H61C 109.5
C41 C62 H62A 109.5
C41 C62 H62B 109.5
H62A C62 H62B 109.5
C41 C62 H62C 109.5
H62A C62 H62C 109.5
H62B C62 H62C 109.5

loop_
_geom_bond_atom_site_label_1
_geom_bond_atom_site_label_2
_geom_bond_distance
N1 C1 1.373(5)
N1 C5 1.399(5)
N1 C16 1.506(5)
N2 C5 1.272(5)
N2 C20 1.471(6)
N3 C21 1.421(6)
N3 C16 1.448(5)
N3 C20 1.466(6)
N4 C28 1.134(5)
N5 C29 1.130(5)
N6 C32 1.374(5)
N6 C36 1.388(5)
N6 C47 1.509(5)
N7 C36 1.273(5)
N7 C51 1.477(6)
N8 C52 1.427(6)
N8 C47 1.436(5)
N8 C51 1.462(6)
N9 C59 1.140(5)
N10 C60 1.134(6)
O1 C1 1.212(5)
O2 C8 1.229(5)
O3 C32 1.220(5)
O4 C39 1.214(5)
C1 C2 1.542(6)
C2 C28 1.479(6)
C2 C3 1.538(6)
C2 C6 1.559(6)
C3 C13 1.523(7)
C3 C4 1.555(6)
C3 H3 0.9800
C4 C29 1.482(6)
C4 C5 1.518(6)
C4 C12 1.543(6)
C6 C7 1.499(6)
C6 C15 1.537(6)
C6 H6 0.9800
C7 C12 1.342(5)
C7 C8 1.483(6)
C8 C9 1.493(6)
C9 C10 1.534(6)
C9 H9A 0.9700
C9 H9B 0.9700
C10 C30 1.516(8)
C10 C11 1.526(6)
C10 C31 1.534(7)
C11 C12 1.487(6)
C11 H11A 0.9700
C11 H11B 0.9700
C13 C14 1.514(7)
C13 H13A 0.9700
C13 H13B 0.9700
C14 C15 1.507(7)
C14 H14A 0.9700
C14 H14B 0.9700
C15 H15A 0.9700
C15 H15B 0.9700
C16 C17 1.526(7)
C16 H16 0.9800
C17 C18 1.506(7)
C17 H17A 0.9700
C17 H17B 0.9700
C18 C19 1.502(7)
C18 H18A 0.9700
C18 H18B 0.9700
C19 C20 1.526(7)
C19 H19A 0.9700
C19 H19B 0.9700
C20 H20 0.9800
C21 C26 1.358(7)
C21 C22 1.360(7)
C22 C23 1.379(8)
C22 H22 0.9300
C23 C24 1.353(7)
C23 H23 0.9300
C24 C25 1.346(8)
C24 C27 1.514(8)
C25 C26 1.372(9)
C25 H25 0.9300
C26 H26 0.9300
C27 H27A 0.9600
C27 H27B 0.9600
C27 H27C 0.9600
C30 H30A 0.9600
C30 H30B 0.9600
C30 H30C 0.9600
C31 H31A 0.9600
C31 H31B 0.9600
C31 H31C 0.9600
C32 C33 1.530(6)
C33 C59 1.478(6)
C33 C34 1.534(6)
C33 C37 1.547(6)
C34 C44 1.519(6)
C34 C35 1.555(6)
C34 H34 0.9800
C35 C60 1.473(6)
C35 C36 1.519(6)
C35 C43 1.550(6)
C37 C38 1.505(5)
C37 C46 1.534(6)
C37 H37 0.9800
C38 C43 1.328(5)
C38 C39 1.494(6)
C39 C40 1.496(6)
C40 C41 1.533(6)
C40 H40A 0.9700
C40 H40B 0.9700
C41 C42 1.521(7)
C41 C61 1.522(7)
C41 C62 1.537(6)
C42 C43 1.495(5)
C42 H42A 0.9700
C42 H42B 0.9700
C44 C45 1.514(7)
C44 H44A 0.9700
C44 H44B 0.9700
C45 C46 1.524(7)
C45 H45A 0.9700
C45 H45B 0.9700
C46 H46A 0.9700
C46 H46B 0.9700
C47 C48 1.512(6)
C47 H47 0.9800
C48 C49 1.516(7)
C48 H48A 0.9700
C48 H48B 0.9700
C49 C50 1.532(7)
C49 H49A 0.9700
C49 H49B 0.9700
C50 C51 1.518(7)
C50 H50A 0.9700
C50 H50B 0.9700
C51 H51 0.9800
C52 C53 1.382(6)
C52 C57 1.394(6)
C53 C54 1.388(6)
C53 H53 0.9300
C54 C55 1.378(6)
C54 H54 0.9300
C55 C56 1.387(7)
C55 C58 1.517(7)
C56 C57 1.367(7)
C56 H56 0.9300
C57 H57 0.9300
C58 H58A 0.9600
C58 H58B 0.9600
C58 H58C 0.9600
C61 H61A 0.9600
C61 H61B 0.9600
C61 H61C 0.9600
C62 H62A 0.9600
C62 H62B 0.9600
C62 H62C 0.9600

loop_
_geom_torsion_atom_site_label_1
_geom_torsion_atom_site_label_2
_geom_torsion_atom_site_label_3
_geom_torsion_atom_site_label_4
_geom_torsion
C5 N1 C1 O1 -176.5(4)
C16 N1 C1 O1 6.0(6)
C5 N1 C1 C2 3.5(6)
C16 N1 C1 C2 -173.9(4)
O1 C1 C2 C28 -40.8(5)
N1 C1 C2 C28 139.2(4)
O1 C1 C2 C3 -162.9(4)
N1 C1 C2 C3 17.0(5)
O1 C1 C2 C6 77.1(5)
N1 C1 C2 C6 -103.0(4)
C28 C2 C3 C13 61.2(5)
C1 C2 C3 C13 -178.2(4)
C6 C2 C3 C13 -57.2(5)
C28 C2 C3 C4 -172.2(4)
C1 C2 C3 C4 -51.6(5)
C6 C2 C3 C4 69.4(4)
C13 C3 C4 C29 -49.7(5)
C2 C3 C4 C29 -172.7(4)
C13 C3 C4 C5 -168.1(4)
C2 C3 C4 C5 68.9(4)
C13 C3 C4 C12 74.4(5)
C2 C3 C4 C12 -48.6(5)
C20 N2 C5 N1 -3.6(7)
C20 N2 C5 C4 170.4(4)
C1 N1 C5 N2 -170.8(4)
C16 N1 C5 N2 6.7(6)
C1 N1 C5 C4 14.8(6)
C16 N1 C5 C4 -167.7(4)
C29 C4 C5 N2 15.9(6)
C12 C4 C5 N2 -103.0(5)
C3 C4 C5 N2 133.5(4)
C29 C4 C5 N1 -169.5(4)
C12 C4 C5 N1 71.6(4)
C3 C4 C5 N1 -51.8(5)
C28 C2 C6 C7 -179.4(4)
C3 C2 C6 C7 -59.8(5)
C1 C2 C6 C7 63.2(4)
C28 C2 C6 C15 -58.8(5)
C3 C2 C6 C15 60.8(4)
C1 C2 C6 C15 -176.2(3)
C15 C6 C7 C12 -92.1(5)
C2 C6 C7 C12 28.6(6)
C15 C6 C7 C8 84.1(5)
C2 C6 C7 C8 -155.2(4)
C12 C7 C8 O2 178.7(4)
C6 C7 C8 O2 2.3(6)
C12 C7 C8 C9 -5.1(7)
C6 C7 C8 C9 178.5(4)
O2 C8 C9 C10 -152.1(5)
C7 C8 C9 C10 31.7(6)
C8 C9 C10 C30 68.5(5)
C8 C9 C10 C11 -52.7(6)
C8 C9 C10 C31 -170.2(4)
C30 C10 C11 C12 -71.0(5)
C9 C10 C11 C12 49.7(6)
C31 C10 C11 C12 167.2(4)
C8 C7 C12 C11 2.7(7)
C6 C7 C12 C11 178.8(4)
C8 C7 C12 C4 175.6(4)
C6 C7 C12 C4 -8.3(7)
C10 C11 C12 C7 -26.9(7)
C10 C11 C12 C4 160.0(4)
C29 C4 C12 C7 141.9(4)
C5 C4 C12 C7 -99.6(5)
C3 C4 C12 C7 18.8(6)
C29 C4 C12 C11 -44.7(5)
C5 C4 C12 C11 73.8(5)
C3 C4 C12 C11 -167.8(4)
C2 C3 C13 C14 52.8(5)
C4 C3 C13 C14 -66.8(6)
C3 C13 C14 C15 -48.6(6)
C13 C14 C15 C6 51.0(6)
C7 C6 C15 C14 61.2(5)
C2 C6 C15 C14 -58.7(5)
C21 N3 C16 N1 78.5(5)
C20 N3 C16 N1 -57.4(5)
C21 N3 C16 C17 -160.3(4)
C20 N3 C16 C17 63.8(5)
C1 N1 C16 N3 -157.4(4)
C5 N1 C16 N3 24.9(5)
C1 N1 C16 C17 81.9(5)
C5 N1 C16 C17 -95.7(4)
N3 C16 C17 C18 -57.5(5)
N1 C16 C17 C18 62.3(5)
C16 C17 C18 C19 49.4(6)
C17 C18 C19 C20 -48.7(6)
C21 N3 C20 N2 -74.1(5)
C16 N3 C20 N2 62.4(5)
C21 N3 C20 C19 160.3(4)
C16 N3 C20 C19 -63.2(5)
C5 N2 C20 N3 -30.8(6)
C5 N2 C20 C19 93.5(5)
C18 C19 C20 N3 55.9(6)
C18 C19 C20 N2 -68.8(5)
C16 N3 C21 C26 -175.0(5)
C20 N3 C21 C26 -42.4(7)
C16 N3 C21 C22 8.7(7)
C20 N3 C21 C22 141.3(5)
C26 C21 C22 C23 -2.8(9)
N3 C21 C22 C23 173.7(5)
C21 C22 C23 C24 1.0(10)
C22 C23 C24 C25 2.3(10)
C22 C23 C24 C27 179.9(6)
C23 C24 C25 C26 -3.7(12)
C27 C24 C25 C26 178.7(8)
C22 C21 C26 C25 1.4(11)
N3 C21 C26 C25 -175.2(7)
C24 C25 C26 C21 1.9(14)
C3 C2 C28 N4 -66(14)
C1 C2 C28 N4 170(100)
C6 C2 C28 N4 52(14)
C5 C4 C29 N5 158(6)
C12 C4 C29 N5 -86(6)
C3 C4 C29 N5 41(6)
C36 N6 C32 O3 170.8(4)
C47 N6 C32 O3 -11.1(6)
C36 N6 C32 C33 -10.3(6)
C47 N6 C32 C33 167.7(4)
O3 C32 C33 C59 44.9(5)
N6 C32 C33 C59 -133.9(4)
O3 C32 C33 C34 165.2(4)
N6 C32 C33 C34 -13.6(5)
O3 C32 C33 C37 -73.2(5)
N6 C32 C33 C37 107.9(4)
C59 C33 C34 C44 -62.0(5)
C32 C33 C34 C44 -179.9(4)
C37 C33 C34 C44 57.7(5)
C59 C33 C34 C35 170.4(3)
C32 C33 C34 C35 52.6(4)
C37 C33 C34 C35 -69.8(4)
C44 C34 C35 C60 46.6(5)
C33 C34 C35 C60 170.3(4)
C44 C34 C35 C36 165.4(4)
C33 C34 C35 C36 -70.9(4)
C44 C34 C35 C43 -76.8(5)
C33 C34 C35 C43 46.9(5)
C51 N7 C36 N6 3.1(7)
C51 N7 C36 C35 -175.7(4)
C32 N6 C36 N7 171.6(4)
C47 N6 C36 N7 -6.5(6)
C32 N6 C36 C35 -9.6(6)
C47 N6 C36 C35 172.4(4)
C60 C35 C36 N7 -12.9(6)
C43 C35 C36 N7 106.9(5)
C34 C35 C36 N7 -130.4(4)
C60 C35 C36 N6 168.1(4)
C43 C35 C36 N6 -72.0(4)
C34 C35 C36 N6 50.6(5)
C59 C33 C37 C38 -179.1(4)
C32 C33 C37 C38 -63.1(4)
C34 C33 C37 C38 60.6(4)
C59 C33 C37 C46 60.7(5)
C32 C33 C37 C46 176.7(3)
C34 C33 C37 C46 -59.6(4)
C46 C37 C38 C43 91.3(5)
C33 C37 C38 C43 -28.9(6)
C46 C37 C38 C39 -85.7(5)
C33 C37 C38 C39 154.1(4)
C43 C38 C39 O4 -172.4(4)
C37 C38 C39 O4 4.7(6)
C43 C38 C39 C40 9.2(6)
C37 C38 C39 C40 -173.7(4)
O4 C39 C40 C41 144.7(4)
C38 C39 C40 C41 -36.9(6)
C39 C40 C41 C42 54.9(5)
C39 C40 C41 C61 -66.2(5)
C39 C40 C41 C62 174.1(4)
C61 C41 C42 C43 72.6(5)
C40 C41 C42 C43 -47.0(5)
C62 C41 C42 C43 -166.5(4)
C39 C38 C43 C42 -1.6(7)
C37 C38 C43 C42 -178.4(4)
C39 C38 C43 C35 -175.1(4)
C37 C38 C43 C35 8.1(7)
C41 C42 C43 C38 22.1(6)
C41 C42 C43 C35 -164.2(4)
C60 C35 C43 C38 -140.3(4)
C36 C35 C43 C38 99.5(4)
C34 C35 C43 C38 -17.6(6)
C60 C35 C43 C42 45.8(5)
C36 C35 C43 C42 -74.5(4)
C34 C35 C43 C42 168.4(4)
C33 C34 C44 C45 -53.4(5)
C35 C34 C44 C45 66.7(5)
C34 C44 C45 C46 49.3(6)
C44 C45 C46 C37 -50.9(5)
C38 C37 C46 C45 -61.9(5)
C33 C37 C46 C45 56.8(5)
C52 N8 C47 N6 -78.0(5)
C51 N8 C47 N6 56.1(5)
C52 N8 C47 C48 162.4(4)
C51 N8 C47 C48 -63.5(5)
C32 N6 C47 N8 157.5(4)
C36 N6 C47 N8 -24.3(5)
C32 N6 C47 C48 -81.3(5)
C36 N6 C47 C48 96.9(4)
N8 C47 C48 C49 56.4(5)
N6 C47 C48 C49 -63.7(5)
C47 C48 C49 C50 -48.5(6)
C48 C49 C50 C51 49.0(6)
C52 N8 C51 N7 74.2(5)
C47 N8 C51 N7 -61.0(5)
C52 N8 C51 C50 -160.9(4)
C47 N8 C51 C50 63.9(5)
C36 N7 C51 N8 30.6(6)
C36 N7 C51 C50 -93.4(5)
C49 C50 C51 N8 -56.7(6)
C49 C50 C51 N7 67.8(6)
C47 N8 C52 C53 10.5(6)
C51 N8 C52 C53 -121.0(5)
C47 N8 C52 C57 -168.7(4)
C51 N8 C52 C57 59.9(5)
C57 C52 C53 C54 -1.1(7)
N8 C52 C53 C54 179.7(4)
C52 C53 C54 C55 -1.7(7)
C53 C54 C55 C56 3.3(7)
C53 C54 C55 C58 -177.4(5)
C54 C55 C56 C57 -2.0(8)
C58 C55 C56 C57 178.7(5)
C55 C56 C57 C52 -0.9(8)
C53 C52 C57 C56 2.4(7)
N8 C52 C57 C56 -178.4(5)
C32 C33 C59 N9 -179(100)
C34 C33 C59 N9 59(11)
C37 C33 C59 N9 -60(11)
C36 C35 C60 N10 -163(7)
C43 C35 C60 N10 79(8)
C34 C35 C60 N10 -47(8)
